data_4306398
loop_
_publ_author_name
'Donald J. Darensbourg'
'Adriana I. Moncada'

_publ_section_title
;
Mechanistic Insight into the Initiation Step of the Coupling Reaction of
Oxetane or Epoxides and CO2 Catalyzed by (salen)CrX Complexes
;
_journal_name_full 'Inorganic Chemistry'
_journal_page_first 10000
_journal_page_last 10008
_journal_paper_doi 10.1021/ic801231p
_journal_volume 47
_journal_year 2008
_chemical_formula_sum 'C67.5 H67 Cl3 Cr N6 O4 P'
_chemical_formula_weight 1215.59
_chemical_name_systematic
; 
 ? 
;
_space_group_IT_number 2
_symmetry_cell_setting triclinic
_symmetry_space_group_name_Hall '-P 1'
_symmetry_space_group_name_H-M 'P -1'
_atom_sites_solution_hydrogens geom
_atom_sites_solution_primary direct
_atom_sites_solution_secondary difmap
_audit_creation_method SHELXL-97
_cell_angle_alpha 70.026(8)
_cell_angle_beta 82.558(9)
_cell_angle_gamma 79.978(9)
_cell_formula_units_Z 2
_cell_length_a 12.447(2)
_cell_length_b 15.076(2)
_cell_length_c 18.509(3)
_cell_measurement_reflns_used 3561
_cell_measurement_temperature 110(2)
_cell_measurement_theta_max 57.72
_cell_measurement_theta_min 2.55
_cell_volume 3205.3(9)
_computing_cell_refinement
;
 CELL-NOW (Sheldrick, 2003) and SAINT (BRUKER-NONIUS, 2003)
;
_computing_data_collection 'FRAMBO (BRUKER-NONIUS, 2003)'
_computing_data_reduction 'Bruker SAINT'
_computing_molecular_graphics 'X-SEED (Barbour, 2001)'
_computing_publication_material 'Bruker SHELXTL'
_computing_structure_refinement 'SHELXL-97 (Sheldrick, 1997)'
_computing_structure_solution 'SHELXS-97 (Sheldrick, 1990)'
_diffrn_ambient_temperature 110(2)
_diffrn_measured_fraction_theta_full 0.890
_diffrn_measured_fraction_theta_max 0.890
_diffrn_measurement_device_type 'BRUKER GADDS D8 Discover'
_diffrn_measurement_method 'phi and omega scans'
_diffrn_radiation_monochromator graphite
_diffrn_radiation_source 'fine-focus sealed tube'
_diffrn_radiation_type CuK\a
_diffrn_radiation_wavelength 1.54184
_diffrn_reflns_av_R_equivalents 0.0965
_diffrn_reflns_av_sigmaI/netI 0.1425
_diffrn_reflns_limit_h_max 13
_diffrn_reflns_limit_h_min -12
_diffrn_reflns_limit_k_max 16
_diffrn_reflns_limit_k_min -16
_diffrn_reflns_limit_l_max 20
_diffrn_reflns_limit_l_min -19
_diffrn_reflns_number 21367
_diffrn_reflns_theta_full 60.00
_diffrn_reflns_theta_max 59.99
_diffrn_reflns_theta_min 4.66
_exptl_absorpt_coefficient_mu 3.261
_exptl_absorpt_correction_T_max 0.9376
_exptl_absorpt_correction_T_min 0.3154
_exptl_absorpt_correction_type multi-scan
_exptl_absorpt_process_details 'SADABS; (Sheldrick, 2006)'
_exptl_crystal_colour red
_exptl_crystal_density_diffrn 1.260
_exptl_crystal_density_method 'not measured'
_exptl_crystal_description needle
_exptl_crystal_F_000 1272
_exptl_crystal_size_max 0.46
_exptl_crystal_size_mid 0.12
_exptl_crystal_size_min 0.02
_refine_diff_density_max 1.109
_refine_diff_density_min -0.703
_refine_diff_density_rms 0.089
_refine_ls_extinction_method none
_refine_ls_goodness_of_fit_ref 1.001
_refine_ls_hydrogen_treatment constr
_refine_ls_matrix_type full
_refine_ls_number_parameters 821
_refine_ls_number_reflns 8449
_refine_ls_number_restraints 565
_refine_ls_restrained_S_all 0.998
_refine_ls_R_factor_all 0.1747
_refine_ls_R_factor_gt 0.0894
_refine_ls_shift/su_max 0.000
_refine_ls_shift/su_mean 0.000
_refine_ls_structure_factor_coef Fsqd
_refine_ls_weighting_details 'calc w=1/[\s^2^(Fo^2^)+(0.1430P)^2^+4.4531P] where P=(Fo^2^+2Fc^2^)/3'
_refine_ls_weighting_scheme calc
_refine_ls_wR_factor_gt 0.2131
_refine_ls_wR_factor_ref 0.2716
_reflns_number_gt 4397
_reflns_number_total 8449
_reflns_threshold_expression >2sigma(I)
_cod_data_source_file ic801231p_si_002_2.cif
_cod_data_source_block dda
_cod_depositor_comments
;
The following automatic conversions were performed:
'_symmetry_cell_setting' value 'Triclinic' changed to 'triclinic'
according to '/home/saulius/struct/CIF-dictionaries/cif_core.dic'
dictionary named 'cif_core.dic' version 2.4.1 from 2010-06-29.

Automatic conversion script
Id: cif_fix_enum 1527 2010-12-29 10:47:43Z saulius 
;
_cod_original_formula_sum 'C67.50 H67 Cl3 Cr N6 O4 P'
_cod_database_code 4306398

loop_
_symmetry_equiv_pos_as_xyz
'x, y, z'
'-x, -y, -z'

loop_
_atom_site_label
_atom_site_type_symbol
_atom_site_fract_x
_atom_site_fract_y
_atom_site_fract_z
_atom_site_U_iso_or_equiv
_atom_site_adp_type
_atom_site_occupancy
_atom_site_symmetry_multiplicity
_atom_site_calc_flag
_atom_site_refinement_flags
_atom_site_disorder_assembly
_atom_site_disorder_group
Cr1 Cr 0.77653(11) 0.38394(9) 0.98371(8) 0.0320(4) Uani 1 1 d . . .
P1 P 0.69650(19) 0.15471(16) 0.64833(12) 0.0366(6) Uani 1 1 d U . .
P2 P 0.7294(2) 0.17800(16) 0.48111(13) 0.0384(6) Uani 1 1 d U . .
Cl1A Cl 0.8789(5) 0.3105(5) 1.0898(4) 0.065(2) Uani 0.504(5) 1 d PU A 1
Cl1B Cl 0.6929(7) 0.4634(6) 0.8668(3) 0.0456(18) Uani 0.496(5) 1 d PU A 1
Cl2 Cl 0.2673(5) 0.3138(3) 0.6067(3) 0.079(2) Uani 0.561(6) 1 d P . .
Cl3 Cl 0.3507(5) 0.4936(4) 0.5528(3) 0.0828(19) Uani 0.561(6) 1 d PU . .
Cl4 Cl 0.1757(6) 0.4649(6) 0.4129(7) 0.139(4) Uani 0.439(6) 1 d PU . .
Cl5 Cl 0.0269(6) 0.6351(5) 0.3933(4) 0.086(3) Uani 0.439(6) 1 d PU . .
O1 O 0.8932(4) 0.3318(4) 0.9263(3) 0.0367(13) Uani 1 1 d U A .
O2 O 0.6999(4) 0.2766(4) 1.0094(3) 0.0355(13) Uani 1 1 d U A .
O3 O 1.2614(5) 0.4654(4) 0.7525(4) 0.0494(14) Uani 1 1 d U . .
O4 O 0.3124(5) 0.1856(4) 1.1791(3) 0.0415(13) Uani 1 1 d U . .
N1A N 0.8437(18) 0.3308(15) 1.0856(13) 0.042(3) Uani 0.504(5) 1 d PDU A 2
N1B N 0.687(2) 0.452(2) 0.8905(12) 0.038(4) Uani 0.496(5) 1 d PDU A 2
N2A N 0.8128(10) 0.2710(8) 1.1438(7) 0.027(2) Uani 0.504(5) 1 d PDU A 2
N2B N 0.7339(13) 0.4872(11) 0.8268(8) 0.036(3) Uani 0.496(5) 1 d PDU A 2
N3A N 0.7716(9) 0.2156(8) 1.2009(6) 0.022(3) Uani 0.504(5) 1 d PDU A 2
N3B N 0.7776(12) 0.5296(10) 0.7660(8) 0.041(3) Uani 0.496(5) 1 d PDU A 2
N4 N 0.8463(5) 0.5021(4) 0.9617(4) 0.0321(13) Uani 1 1 d U A .
N5 N 0.6591(5) 0.4500(4) 1.0396(3) 0.0288(13) Uani 1 1 d U A .
N6 N 0.7248(6) 0.1981(5) 0.5596(4) 0.0408(14) Uani 1 1 d U . .
C1 C 0.9376(7) 0.5190(6) 0.9197(5) 0.0333(16) Uani 1 1 d U . .
H1 H 0.9618 0.5778 0.9133 0.040 Uiso 1 1 calc R A .
C2 C 1.0063(7) 0.4569(6) 0.8816(5) 0.0334(14) Uani 1 1 d U A .
C3 C 1.1012(7) 0.4922(6) 0.8368(5) 0.0391(16) Uani 1 1 d U . .
H3 H 1.1180 0.5526 0.8336 0.047 Uiso 1 1 calc R A .
C4 C 1.1656(7) 0.4398(6) 0.7998(5) 0.0411(15) Uani 1 1 d U A .
C5 C 1.2913(8) 0.5544(6) 0.7446(6) 0.054(2) Uani 1 1 d U . .
H5A H 1.2291 0.6045 0.7284 0.081 Uiso 1 1 calc R . .
H5B H 1.3532 0.5675 0.7058 0.081 Uiso 1 1 calc R . .
H5C H 1.3125 0.5532 0.7942 0.081 Uiso 1 1 calc R . .
C6 C 1.1427(7) 0.3513(6) 0.8023(5) 0.0392(16) Uani 1 1 d U . .
H6 H 1.1904 0.3165 0.7739 0.047 Uiso 1 1 calc R A .
C7 C 1.0513(7) 0.3128(6) 0.8455(5) 0.0349(15) Uani 1 1 d U A .
C8 C 1.0294(7) 0.2131(6) 0.8510(5) 0.0396(17) Uani 1 1 d U . .
C9 C 1.1163(7) 0.1668(6) 0.8040(5) 0.044(2) Uani 1 1 d U A .
H9A H 1.1875 0.1566 0.8250 0.066 Uiso 1 1 calc R . .
H9B H 1.1203 0.2085 0.7502 0.066 Uiso 1 1 calc R . .
H9C H 1.0970 0.1054 0.8065 0.066 Uiso 1 1 calc R . .
C10 C 0.9180(7) 0.2204(7) 0.8190(6) 0.048(2) Uani 1 1 d U A .
H10A H 0.9198 0.2602 0.7646 0.073 Uiso 1 1 calc R . .
H10B H 0.8596 0.2491 0.8484 0.073 Uiso 1 1 calc R . .
H10C H 0.9041 0.1566 0.8238 0.073 Uiso 1 1 calc R . .
C11 C 1.0253(8) 0.1484(6) 0.9359(5) 0.047(2) Uani 1 1 d U A .
H11A H 1.0058 0.0867 0.9396 0.071 Uiso 1 1 calc R . .
H11B H 0.9703 0.1786 0.9664 0.071 Uiso 1 1 calc R . .
H11C H 1.0971 0.1389 0.9558 0.071 Uiso 1 1 calc R . .
C12 C 0.9787(7) 0.3680(6) 0.8864(5) 0.0338(14) Uani 1 1 d U . .
C13 C 0.6821(7) 0.5430(6) 1.0346(4) 0.0309(14) Uani 1 1 d U . .
C14 C 0.6119(7) 0.6049(6) 1.0667(5) 0.0353(16) Uani 1 1 d U A .
H14 H 0.5440 0.5879 1.0931 0.042 Uiso 1 1 calc R . .
C15 C 0.6431(7) 0.6916(6) 1.0592(5) 0.0383(16) Uani 1 1 d U . .
H15 H 0.5954 0.7343 1.0805 0.046 Uiso 1 1 calc R A .
C16 C 0.7410(7) 0.7175(6) 1.0219(5) 0.0400(16) Uani 1 1 d U A .
H16 H 0.7614 0.7766 1.0189 0.048 Uiso 1 1 calc R . .
C17 C 0.8113(7) 0.6564(6) 0.9883(5) 0.0376(16) Uani 1 1 d U . .
H17 H 0.8790 0.6738 0.9617 0.045 Uiso 1 1 calc R A .
C18 C 0.7797(7) 0.5694(6) 0.9946(4) 0.0326(14) Uani 1 1 d U A .
C19 C 0.5683(7) 0.4172(5) 1.0737(4) 0.0289(15) Uani 1 1 d U . .
H19 H 0.5161 0.4576 1.0947 0.035 Uiso 1 1 calc R A .
C20 C 0.5412(6) 0.3262(6) 1.0819(4) 0.0302(14) Uani 1 1 d U A .
C21 C 0.6079(7) 0.2576(6) 1.0529(5) 0.0310(14) Uani 1 1 d U . .
C22 C 0.5771(7) 0.1640(6) 1.0721(5) 0.0330(14) Uani 1 1 d U A .
C23 C 0.6554(7) 0.0861(6) 1.0480(5) 0.0363(16) Uani 1 1 d U . .
C24 C 0.7656(7) 0.0701(6) 1.0829(5) 0.040(2) Uani 1 1 d U A .
H24A H 0.8176 0.0249 1.0637 0.060 Uiso 1 1 calc R . .
H24B H 0.7551 0.0443 1.1392 0.060 Uiso 1 1 calc R . .
H24C H 0.7944 0.1309 1.0679 0.060 Uiso 1 1 calc R . .
C25 C 0.6702(8) 0.1132(6) 0.9615(5) 0.044(2) Uani 1 1 d U A .
H25A H 0.7173 0.0616 0.9471 0.066 Uiso 1 1 calc R . .
H25B H 0.7041 0.1717 0.9402 0.066 Uiso 1 1 calc R . .
H25C H 0.5987 0.1238 0.9408 0.066 Uiso 1 1 calc R . .
C26 C 0.6074(7) -0.0084(6) 1.0780(5) 0.038(2) Uani 1 1 d U A .
H26A H 0.5373 0.0003 1.0560 0.057 Uiso 1 1 calc R . .
H26B H 0.5960 -0.0284 1.1343 0.057 Uiso 1 1 calc R . .
H26C H 0.6583 -0.0575 1.0628 0.057 Uiso 1 1 calc R . .
C27 C 0.4782(7) 0.1485(6) 1.1137(5) 0.0340(15) Uani 1 1 d U . .
H27 H 0.4557 0.0879 1.1248 0.041 Uiso 1 1 calc R A .
C28 C 0.4091(7) 0.2151(6) 1.1406(5) 0.0351(15) Uani 1 1 d U A .
C29 C 0.2461(8) 0.2468(7) 1.2163(6) 0.049(2) Uani 1 1 d U . .
H29A H 0.2903 0.2617 1.2497 0.073 Uiso 1 1 calc R . .
H29B H 0.1853 0.2150 1.2474 0.073 Uiso 1 1 calc R . .
H29C H 0.2171 0.3059 1.1773 0.073 Uiso 1 1 calc R . .
C30 C 0.4395(7) 0.3019(6) 1.1256(4) 0.0326(15) Uani 1 1 d U . .
H30 H 0.3930 0.3477 1.1441 0.039 Uiso 1 1 calc R A .
C31 C 0.8420(7) 0.2285(6) 0.4216(5) 0.0401(17) Uani 1 1 d U . .
C32 C 0.8847(7) 0.3003(6) 0.4351(5) 0.0418(17) Uani 1 1 d U . .
H32 H 0.8575 0.3185 0.4791 0.050 Uiso 1 1 calc R . .
C33 C 0.9655(8) 0.3451(6) 0.3858(5) 0.0435(17) Uani 1 1 d U . .
H33 H 0.9950 0.3926 0.3969 0.052 Uiso 1 1 calc R . .
C34 C 1.0046(8) 0.3222(6) 0.3204(5) 0.0475(18) Uani 1 1 d U . .
H34 H 1.0589 0.3552 0.2857 0.057 Uiso 1 1 calc R . .
C35 C 0.9639(7) 0.2502(6) 0.3052(5) 0.0435(17) Uani 1 1 d U . .
H35 H 0.9908 0.2337 0.2604 0.052 Uiso 1 1 calc R . .
C36 C 0.8849(7) 0.2032(6) 0.3554(5) 0.0424(17) Uani 1 1 d U . .
H56A H 0.8586 0.1531 0.3456 0.051 Uiso 1 1 calc R . .
C37 C 0.7478(8) 0.0539(6) 0.4902(5) 0.0427(17) Uani 1 1 d U . .
C38 C 0.8449(8) -0.0026(6) 0.5188(5) 0.0445(18) Uani 1 1 d U . .
H38 H 0.9011 0.0258 0.5291 0.053 Uiso 1 1 calc R . .
C39 C 0.8586(8) -0.1003(7) 0.5321(5) 0.0501(18) Uani 1 1 d U . .
H39 H 0.9245 -0.1385 0.5516 0.060 Uiso 1 1 calc R . .
C40 C 0.7780(8) -0.1423(7) 0.5174(5) 0.0514(19) Uani 1 1 d U . .
H40 H 0.7885 -0.2089 0.5257 0.062 Uiso 1 1 calc R . .
C41 C 0.6809(8) -0.0863(6) 0.4902(5) 0.0505(18) Uani 1 1 d U . .
H41 H 0.6255 -0.1159 0.4804 0.061 Uiso 1 1 calc R . .
C42 C 0.6624(8) 0.0105(6) 0.4769(5) 0.0467(18) Uani 1 1 d U . .
H42 H 0.5949 0.0473 0.4595 0.056 Uiso 1 1 calc R . .
C43 C 0.6081(8) 0.2354(6) 0.4310(5) 0.0444(18) Uani 1 1 d U . .
C44 C 0.6049(9) 0.2448(6) 0.3535(6) 0.0510(19) Uani 1 1 d U . .
H44 H 0.6667 0.2193 0.3273 0.061 Uiso 1 1 calc R . .
C45 C 0.5134(9) 0.2905(6) 0.3145(6) 0.0553(19) Uani 1 1 d U . .
H45 H 0.5118 0.2953 0.2621 0.066 Uiso 1 1 calc R . .
C46 C 0.4259(9) 0.3285(7) 0.3509(6) 0.060(2) Uani 1 1 d U . .
H46 H 0.3640 0.3611 0.3228 0.072 Uiso 1 1 calc R . .
C47 C 0.4230(9) 0.3215(6) 0.4282(6) 0.059(2) Uani 1 1 d U . .
H47 H 0.3603 0.3473 0.4534 0.071 Uiso 1 1 calc R . .
C48 C 0.5193(8) 0.2734(6) 0.4680(6) 0.0511(19) Uani 1 1 d U . .
H48 H 0.5212 0.2679 0.5205 0.061 Uiso 1 1 calc R . .
C49 C 0.5838(8) 0.0862(6) 0.6728(5) 0.0411(17) Uani 1 1 d U . .
C50 C 0.6020(8) -0.0085(6) 0.6714(5) 0.0439(17) Uani 1 1 d U . .
H50 H 0.6736 -0.0373 0.6606 0.053 Uiso 1 1 calc R . .
C51 C 0.5138(8) -0.0587(7) 0.6859(5) 0.0493(18) Uani 1 1 d U . .
H51 H 0.5255 -0.1219 0.6842 0.059 Uiso 1 1 calc R . .
C52 C 0.4118(9) -0.0195(7) 0.7024(5) 0.0547(19) Uani 1 1 d U . .
H52 H 0.3534 -0.0563 0.7137 0.066 Uiso 1 1 calc R . .
C53 C 0.3906(9) 0.0742(7) 0.7031(5) 0.0541(19) Uani 1 1 d U . .
H53 H 0.3181 0.1023 0.7127 0.065 Uiso 1 1 calc R . .
C54 C 0.4798(8) 0.1265(7) 0.6893(5) 0.0470(18) Uani 1 1 d U . .
H54 H 0.4677 0.1895 0.6915 0.056 Uiso 1 1 calc R . .
C55 C 0.6567(8) 0.2521(6) 0.6855(5) 0.0407(17) Uani 1 1 d U . .
C56 C 0.6191(8) 0.3419(6) 0.6357(5) 0.0504(18) Uani 1 1 d U . .
H56 H 0.6200 0.3524 0.5820 0.060 Uiso 1 1 calc R . .
C57 C 0.5808(8) 0.4152(7) 0.6644(6) 0.0540(19) Uani 1 1 d U . .
H57 H 0.5548 0.4761 0.6301 0.065 Uiso 1 1 calc R . .
C58 C 0.5791(8) 0.4031(6) 0.7387(5) 0.0468(18) Uani 1 1 d U . .
H58 H 0.5533 0.4553 0.7571 0.056 Uiso 1 1 calc R . .
C59 C 0.6154(8) 0.3132(6) 0.7906(5) 0.0463(18) Uani 1 1 d U . .
H59 H 0.6142 0.3041 0.8440 0.056 Uiso 1 1 calc R . .
C60 C 0.6527(7) 0.2387(6) 0.7633(5) 0.0425(17) Uani 1 1 d U . .
H60 H 0.6760 0.1773 0.7981 0.051 Uiso 1 1 calc R . .
C61 C 0.8127(8) 0.0792(6) 0.6951(5) 0.0426(17) Uani 1 1 d U . .
C62 C 0.8007(8) 0.0079(6) 0.7664(5) 0.0489(18) Uani 1 1 d U . .
H62 H 0.7299 -0.0023 0.7909 0.059 Uiso 1 1 calc R . .
C63 C 0.8951(9) -0.0492(7) 0.8020(6) 0.0550(19) Uani 1 1 d U . .
H63 H 0.8877 -0.0978 0.8505 0.066 Uiso 1 1 calc R . .
C64 C 0.9959(9) -0.0341(7) 0.7666(6) 0.0557(19) Uani 1 1 d U . .
H64 H 1.0587 -0.0731 0.7905 0.067 Uiso 1 1 calc R . .
C65 C 1.0092(9) 0.0359(7) 0.6972(6) 0.0543(19) Uani 1 1 d U . .
H65 H 1.0806 0.0457 0.6736 0.065 Uiso 1 1 calc R . .
C66 C 0.9168(8) 0.0936(7) 0.6608(6) 0.0469(18) Uani 1 1 d U . .
H66 H 0.9259 0.1423 0.6127 0.056 Uiso 1 1 calc R . .
C67 C 0.2447(19) 0.4344(14) 0.5945(11) 0.073(5) Uani 0.561(6) 1 d PU . .
H67A H 0.1814 0.4640 0.5629 0.088 Uiso 0.561(6) 1 calc PR . .
H67B H 0.2244 0.4423 0.6457 0.088 Uiso 0.561(6) 1 calc PR . .
C68 C 0.1183(13) 0.5735(12) 0.3607(12) 0.144(4) Uani 1 1 d U . .
H68A H 0.1787 0.6122 0.3396 0.173 Uiso 1 1 calc R . .
H68B H 0.0897 0.5656 0.3161 0.173 Uiso 1 1 calc R . .

loop_
_atom_site_aniso_label
_atom_site_aniso_U_11
_atom_site_aniso_U_22
_atom_site_aniso_U_33
_atom_site_aniso_U_23
_atom_site_aniso_U_13
_atom_site_aniso_U_12
Cr1 0.0333(9) 0.0272(8) 0.0380(9) -0.0105(6) -0.0052(6) -0.0094(6)
P1 0.0448(15) 0.0376(13) 0.0308(12) -0.0114(10) -0.0009(10) -0.0157(10)
P2 0.0484(15) 0.0372(13) 0.0323(13) -0.0092(10) -0.0023(10) -0.0182(10)
Cl1A 0.061(5) 0.062(4) 0.069(4) -0.018(3) -0.011(3) -0.005(3)
Cl1B 0.060(4) 0.045(4) 0.038(4) -0.022(4) -0.006(4) -0.008(3)
Cl2 0.117(5) 0.048(3) 0.054(3) -0.005(2) 0.027(3) -0.008(3)
Cl3 0.086(4) 0.078(4) 0.067(3) 0.000(3) 0.001(3) -0.017(3)
Cl4 0.056(5) 0.079(5) 0.231(9) 0.041(5) -0.060(5) -0.027(4)
Cl5 0.072(5) 0.074(5) 0.097(5) -0.001(4) -0.017(4) -0.014(3)
O1 0.039(3) 0.026(3) 0.048(3) -0.012(2) -0.002(2) -0.012(2)
O2 0.035(3) 0.032(3) 0.042(3) -0.013(2) -0.003(2) -0.009(2)
O3 0.050(3) 0.042(3) 0.058(3) -0.015(3) 0.004(3) -0.018(3)
O4 0.036(3) 0.041(3) 0.046(3) -0.010(2) 0.004(2) -0.017(2)
N1A 0.040(5) 0.043(5) 0.042(4) -0.015(3) -0.009(4) 0.001(4)
N1B 0.040(4) 0.037(5) 0.040(5) -0.014(4) -0.004(4) -0.007(3)
N2A 0.030(4) 0.031(4) 0.027(4) -0.017(3) -0.007(3) -0.003(3)
N2B 0.039(4) 0.037(4) 0.034(5) -0.015(3) -0.002(3) -0.007(3)
N3A 0.028(4) 0.026(4) 0.012(4) -0.010(3) -0.010(3) 0.011(3)
N3B 0.041(5) 0.045(5) 0.040(5) -0.011(4) -0.011(4) -0.014(4)
N4 0.031(3) 0.033(3) 0.034(3) -0.010(2) -0.009(2) -0.005(2)
N5 0.032(3) 0.031(3) 0.026(3) -0.009(2) -0.010(2) -0.011(2)
N6 0.051(3) 0.041(3) 0.035(3) -0.013(2) -0.003(2) -0.017(2)
C1 0.032(3) 0.029(3) 0.039(3) -0.006(3) -0.012(3) -0.007(3)
C2 0.032(3) 0.031(3) 0.039(3) -0.009(2) -0.008(2) -0.009(2)
C3 0.039(4) 0.035(3) 0.043(3) -0.008(3) -0.008(3) -0.010(3)
C4 0.041(3) 0.036(3) 0.047(3) -0.011(3) -0.002(3) -0.013(3)
C5 0.053(6) 0.035(5) 0.071(6) -0.012(4) -0.003(5) -0.012(4)
C6 0.040(4) 0.036(3) 0.044(3) -0.013(3) -0.002(3) -0.011(3)
C7 0.035(3) 0.032(3) 0.042(3) -0.014(2) -0.004(3) -0.011(2)
C8 0.040(4) 0.035(3) 0.049(4) -0.015(3) -0.006(3) -0.013(3)
C9 0.049(5) 0.034(5) 0.050(5) -0.013(4) -0.004(4) -0.013(4)
C10 0.040(5) 0.048(5) 0.066(6) -0.027(4) -0.005(4) -0.011(4)
C11 0.053(6) 0.032(5) 0.057(5) -0.014(4) 0.003(4) -0.013(4)
C12 0.034(3) 0.029(3) 0.040(3) -0.011(2) -0.005(2) -0.010(2)
C13 0.032(3) 0.035(3) 0.030(3) -0.010(2) -0.011(2) -0.010(2)
C14 0.039(4) 0.036(3) 0.033(3) -0.012(3) -0.008(3) -0.008(3)
C15 0.044(4) 0.039(3) 0.037(3) -0.014(3) -0.011(3) -0.011(3)
C16 0.045(4) 0.040(3) 0.040(3) -0.012(3) -0.014(3) -0.013(3)
C17 0.039(4) 0.042(3) 0.034(3) -0.010(3) -0.011(3) -0.012(3)
C18 0.033(3) 0.036(3) 0.032(3) -0.010(2) -0.012(2) -0.009(3)
C19 0.032(3) 0.030(3) 0.028(3) -0.009(3) -0.011(3) -0.007(3)
C20 0.031(3) 0.033(3) 0.030(3) -0.011(2) -0.010(2) -0.007(2)
C21 0.031(3) 0.033(3) 0.033(3) -0.012(2) -0.008(2) -0.007(2)
C22 0.034(3) 0.035(3) 0.036(3) -0.013(2) -0.009(2) -0.013(3)
C23 0.036(4) 0.038(3) 0.037(3) -0.012(3) -0.003(3) -0.013(3)
C24 0.038(5) 0.029(4) 0.052(5) -0.012(4) -0.003(4) -0.009(4)
C25 0.048(5) 0.044(5) 0.041(5) -0.010(4) -0.002(4) -0.017(4)
C26 0.041(5) 0.034(5) 0.042(5) -0.014(4) -0.008(4) -0.007(4)
C27 0.034(3) 0.035(3) 0.036(3) -0.011(3) -0.006(3) -0.012(3)
C28 0.034(3) 0.037(3) 0.038(3) -0.011(3) -0.005(3) -0.014(3)
C29 0.044(5) 0.047(5) 0.055(5) -0.018(4) 0.010(4) -0.015(4)
C30 0.033(3) 0.036(3) 0.033(3) -0.012(3) -0.008(3) -0.010(3)
C31 0.051(4) 0.039(4) 0.035(3) -0.010(3) -0.009(3) -0.016(3)
C32 0.049(4) 0.041(4) 0.037(3) -0.009(3) -0.003(3) -0.017(3)
C33 0.050(4) 0.039(4) 0.043(4) -0.008(3) -0.003(3) -0.019(3)
C34 0.047(4) 0.045(4) 0.043(4) -0.002(3) -0.001(3) -0.017(3)
C35 0.048(4) 0.045(4) 0.037(3) -0.009(3) -0.002(3) -0.017(3)
C36 0.050(4) 0.041(4) 0.038(4) -0.010(3) -0.004(3) -0.017(3)
C37 0.051(4) 0.040(4) 0.039(4) -0.009(3) -0.005(3) -0.017(3)
C38 0.049(4) 0.043(4) 0.041(4) -0.006(3) -0.010(3) -0.016(3)
C39 0.056(4) 0.044(4) 0.048(4) -0.007(3) -0.010(3) -0.015(3)
C40 0.058(4) 0.043(4) 0.052(4) -0.006(3) -0.015(3) -0.016(3)
C41 0.057(4) 0.043(4) 0.054(4) -0.008(3) -0.014(3) -0.023(3)
C42 0.056(4) 0.040(4) 0.047(4) -0.009(3) -0.011(3) -0.021(3)
C43 0.057(4) 0.029(3) 0.051(4) -0.010(3) -0.016(3) -0.013(3)
C44 0.062(4) 0.036(4) 0.056(4) -0.006(3) -0.019(3) -0.016(3)
C45 0.068(5) 0.037(4) 0.065(4) -0.008(3) -0.027(3) -0.019(3)
C46 0.068(5) 0.034(4) 0.077(4) -0.004(3) -0.029(4) -0.016(3)
C47 0.068(4) 0.032(4) 0.075(4) -0.008(3) -0.021(4) -0.011(3)
C48 0.064(4) 0.030(3) 0.060(4) -0.009(3) -0.020(3) -0.008(3)
C49 0.057(4) 0.044(4) 0.028(3) -0.011(3) -0.002(3) -0.025(3)
C50 0.059(4) 0.044(4) 0.034(3) -0.011(3) -0.007(3) -0.021(3)
C51 0.062(4) 0.051(4) 0.040(4) -0.013(3) -0.006(3) -0.025(3)
C52 0.064(4) 0.062(4) 0.045(4) -0.017(3) -0.003(3) -0.030(4)
C53 0.061(4) 0.060(4) 0.045(4) -0.017(3) 0.000(3) -0.025(3)
C54 0.061(4) 0.051(4) 0.036(3) -0.016(3) -0.002(3) -0.023(3)
C55 0.056(4) 0.038(4) 0.031(3) -0.011(3) -0.006(3) -0.013(3)
C56 0.071(4) 0.043(4) 0.039(4) -0.013(3) -0.011(3) -0.008(3)
C57 0.072(4) 0.042(4) 0.047(4) -0.012(3) -0.012(3) -0.006(3)
C58 0.060(4) 0.040(4) 0.043(4) -0.015(3) -0.010(3) -0.007(3)
C59 0.058(4) 0.044(4) 0.037(4) -0.014(3) -0.003(3) -0.006(3)
C60 0.056(4) 0.042(4) 0.032(3) -0.013(3) -0.007(3) -0.009(3)
C61 0.046(4) 0.040(4) 0.051(4) -0.024(3) -0.006(3) -0.009(3)
C62 0.053(4) 0.043(4) 0.055(4) -0.018(3) -0.015(3) -0.006(3)
C63 0.061(4) 0.047(4) 0.063(4) -0.021(3) -0.018(3) -0.005(3)
C64 0.057(4) 0.052(4) 0.068(4) -0.029(3) -0.020(4) -0.003(3)
C65 0.052(4) 0.057(4) 0.065(4) -0.032(3) -0.009(3) -0.010(3)
C66 0.047(4) 0.048(4) 0.056(4) -0.028(3) -0.006(3) -0.010(3)
C67 0.101(10) 0.063(9) 0.053(8) -0.014(7) 0.002(8) -0.019(8)
C68 0.090(7) 0.100(7) 0.197(8) 0.026(7) -0.035(7) -0.025(6)

loop_
_atom_type_symbol
_atom_type_description
_atom_type_scat_dispersion_real
_atom_type_scat_dispersion_imag
_atom_type_scat_source
C C 0.0181 0.0091 'International Tables Vol C Tables 4.2.6.8 and 6.1.1.4'
H H 0.0000 0.0000 'International Tables Vol C Tables 4.2.6.8 and 6.1.1.4'
N N 0.0311 0.0180 'International Tables Vol C Tables 4.2.6.8 and 6.1.1.4'
O O 0.0492 0.0322 'International Tables Vol C Tables 4.2.6.8 and 6.1.1.4'
P P 0.2955 0.4335 'International Tables Vol C Tables 4.2.6.8 and 6.1.1.4'
Cl Cl 0.3639 0.7018 'International Tables Vol C Tables 4.2.6.8 and 6.1.1.4'
Cr Cr -0.1635 2.4439 'International Tables Vol C Tables 4.2.6.8 and 6.1.1.4'

loop_
_geom_angle_atom_site_label_1
_geom_angle_atom_site_label_2
_geom_angle_atom_site_label_3
_geom_angle
_geom_angle_site_symmetry_1
_geom_angle_site_symmetry_3
_geom_angle_publ_flag
O1 Cr1 O2 93.4(2) . . ?
O1 Cr1 N5 174.8(2) . . ?
O2 Cr1 N5 91.6(2) . . ?
O1 Cr1 N1A 96.8(7) . . ?
O2 Cr1 N1A 90.9(7) . . ?
N5 Cr1 N1A 84.4(7) . . ?
O1 Cr1 N4 91.6(3) . . ?
O2 Cr1 N4 175.0(3) . . ?
N5 Cr1 N4 83.4(3) . . ?
N1A Cr1 N4 88.7(7) . . ?
O1 Cr1 N1B 93.9(8) . . ?
O2 Cr1 N1B 90.0(9) . . ?
N5 Cr1 N1B 84.8(8) . . ?
N1A Cr1 N1B 169.2(10) . . ?
N4 Cr1 N1B 89.5(9) . . ?
O1 Cr1 Cl1A 86.8(3) . . ?
O2 Cr1 Cl1A 91.2(3) . . ?
N5 Cr1 Cl1A 94.4(3) . . ?
N1A Cr1 Cl1A 10.0(7) . . ?
N4 Cr1 Cl1A 89.2(3) . . ?
N1B Cr1 Cl1A 178.5(10) . . ?
O1 Cr1 Cl1B 87.8(3) . . ?
O2 Cr1 Cl1B 93.6(3) . . ?
N5 Cr1 Cl1B 90.6(3) . . ?
N1A Cr1 Cl1B 173.4(8) . . ?
N4 Cr1 Cl1B 86.4(3) . . ?
N1B Cr1 Cl1B 6.9(8) . . ?
Cl1A Cr1 Cl1B 172.9(3) . . ?
N6 P1 C61 110.9(4) . . ?
N6 P1 C55 107.5(4) . . ?
C61 P1 C55 109.7(4) . . ?
N6 P1 C49 113.7(4) . . ?
C61 P1 C49 107.9(4) . . ?
C55 P1 C49 107.0(4) . . ?
N6 P2 C31 107.6(4) . . ?
N6 P2 C37 114.6(4) . . ?
C31 P2 C37 107.7(4) . . ?
N6 P2 C43 111.3(4) . . ?
C31 P2 C43 107.2(4) . . ?
C37 P2 C43 108.2(4) . . ?
C12 O1 Cr1 130.4(5) . . ?
C21 O2 Cr1 130.6(5) . . ?
C5 O3 C4 117.1(7) . . ?
C28 O4 C29 116.7(6) . . ?
N2A N1A Cr1 128.0(19) . . ?
N2B N1B Cr1 119(2) . . ?
N1A N2A N3A 173.6(16) . . ?
N3B N2B N1B 174(3) . . ?
C1 N4 C18 123.4(7) . . ?
C1 N4 Cr1 124.7(6) . . ?
C18 N4 Cr1 111.8(5) . . ?
C19 N5 C13 122.5(7) . . ?
C19 N5 Cr1 125.2(5) . . ?
C13 N5 Cr1 112.2(5) . . ?
P1 N6 P2 142.8(5) . . ?
N4 C1 C2 126.6(8) . . ?
C12 C2 C3 121.5(8) . . ?
C12 C2 C1 122.1(7) . . ?
C3 C2 C1 116.4(7) . . ?
C4 C3 C2 119.1(8) . . ?
C3 C4 C6 122.0(8) . . ?
C3 C4 O3 125.7(8) . . ?
C6 C4 O3 112.2(7) . . ?
C7 C6 C4 121.5(8) . . ?
C6 C7 C12 118.2(7) . . ?
C6 C7 C8 121.2(7) . . ?
C12 C7 C8 120.6(7) . . ?
C9 C8 C7 112.1(7) . . ?
C9 C8 C11 109.4(7) . . ?
C7 C8 C11 109.7(7) . . ?
C9 C8 C10 107.0(7) . . ?
C7 C8 C10 110.1(7) . . ?
C11 C8 C10 108.4(7) . . ?
O1 C12 C2 124.5(7) . . ?
O1 C12 C7 117.8(7) . . ?
C2 C12 C7 117.7(7) . . ?
C18 C13 C14 120.2(7) . . ?
C18 C13 N5 116.0(7) . . ?
C14 C13 N5 123.7(7) . . ?
C15 C14 C13 118.7(8) . . ?
C16 C15 C14 121.8(8) . . ?
C15 C16 C17 119.8(8) . . ?
C18 C17 C16 118.7(8) . . ?
C13 C18 C17 120.7(8) . . ?
C13 C18 N4 116.7(7) . . ?
C17 C18 N4 122.7(7) . . ?
N5 C19 C20 125.5(7) . . ?
C21 C20 C19 125.0(7) . . ?
C21 C20 C30 118.4(7) . . ?
C19 C20 C30 116.6(7) . . ?
O2 C21 C20 121.6(7) . . ?
O2 C21 C22 118.6(7) . . ?
C20 C21 C22 119.7(7) . . ?
C27 C22 C21 116.9(7) . . ?
C27 C22 C23 123.3(7) . . ?
C21 C22 C23 119.8(7) . . ?
C25 C23 C24 111.2(7) . . ?
C25 C23 C26 106.9(7) . . ?
C24 C23 C26 108.4(7) . . ?
C25 C23 C22 110.5(7) . . ?
C24 C23 C22 109.5(7) . . ?
C26 C23 C22 110.3(7) . . ?
C22 C27 C28 124.7(8) . . ?
C30 C28 O4 126.1(8) . . ?
C30 C28 C27 118.8(8) . . ?
O4 C28 C27 115.1(7) . . ?
C28 C30 C20 121.3(8) . . ?
C32 C31 C36 118.0(8) . . ?
C32 C31 P2 120.5(7) . . ?
C36 C31 P2 121.3(6) . . ?
C33 C32 C31 120.8(9) . . ?
C32 C33 C34 121.0(8) . . ?
C33 C34 C35 119.6(8) . . ?
C36 C35 C34 119.9(9) . . ?
C35 C36 C31 120.7(8) . . ?
C38 C37 C42 119.9(8) . . ?
C38 C37 P2 118.1(6) . . ?
C42 C37 P2 121.7(7) . . ?
C39 C38 C37 119.8(8) . . ?
C40 C39 C38 120.7(9) . . ?
C39 C40 C41 119.4(9) . . ?
C42 C41 C40 122.3(8) . . ?
C41 C42 C37 117.9(9) . . ?
C48 C43 C44 119.2(9) . . ?
C48 C43 P2 120.0(7) . . ?
C44 C43 P2 120.7(8) . . ?
C45 C44 C43 120.9(10) . . ?
C46 C45 C44 119.9(10) . . ?
C45 C46 C47 122.4(10) . . ?
C46 C47 C48 116.9(10) . . ?
C43 C48 C47 120.6(10) . . ?
C54 C49 C50 119.7(8) . . ?
C54 C49 P1 120.7(7) . . ?
C50 C49 P1 119.5(7) . . ?
C51 C50 C49 119.1(9) . . ?
C52 C51 C50 121.3(9) . . ?
C51 C52 C53 121.1(9) . . ?
C52 C53 C54 118.5(10) . . ?
C49 C54 C53 120.2(9) . . ?
C60 C55 C56 118.9(8) . . ?
C60 C55 P1 121.7(7) . . ?
C56 C55 P1 119.2(7) . . ?
C57 C56 C55 119.7(9) . . ?
C58 C57 C56 121.6(9) . . ?
C57 C58 C59 120.0(9) . . ?
C60 C59 C58 119.4(8) . . ?
C59 C60 C55 120.4(8) . . ?
C66 C61 C62 119.2(9) . . ?
C66 C61 P1 119.2(7) . . ?
C62 C61 P1 121.5(7) . . ?
C61 C62 C63 119.6(10) . . ?
C64 C63 C62 119.7(10) . . ?
C63 C64 C65 121.5(10) . . ?
C64 C65 C66 119.8(10) . . ?
C61 C66 C65 120.1(10) . . ?
Cl3 C67 Cl2 115.3(13) . . ?
Cl5 C68 Cl4 123.7(13) . . ?

loop_
_geom_bond_atom_site_label_1
_geom_bond_atom_site_label_2
_geom_bond_distance
_geom_bond_site_symmetry_2
_geom_bond_publ_flag
Cr1 O1 1.906(6) . ?
Cr1 O2 1.909(5) . ?
Cr1 N5 2.001(7) . ?
Cr1 N1A 2.01(2) . ?
Cr1 N4 2.011(7) . ?
Cr1 N1B 2.04(3) . ?
Cr1 Cl1A 2.319(8) . ?
Cr1 Cl1B 2.363(7) . ?
P1 N6 1.565(7) . ?
P1 C61 1.793(10) . ?
P1 C55 1.796(9) . ?
P1 C49 1.806(9) . ?
P2 N6 1.574(7) . ?
P2 C31 1.777(9) . ?
P2 C37 1.797(9) . ?
P2 C43 1.802(9) . ?
Cl2 C67 1.73(2) . ?
Cl3 C67 1.68(2) . ?
Cl4 C68 1.678(17) . ?
Cl5 C68 1.54(2) . ?
O1 C12 1.304(9) . ?
O2 C21 1.327(9) . ?
O3 C5 1.410(10) . ?
O3 C4 1.412(10) . ?
O4 C28 1.380(10) . ?
O4 C29 1.424(10) . ?
N1A N2A 1.212(15) . ?
N1B N2B 1.232(15) . ?
N2A N3A 1.218(12) . ?
N2B N3B 1.201(13) . ?
N4 C1 1.303(10) . ?
N4 C18 1.444(10) . ?
N5 C19 1.310(10) . ?
N5 C13 1.450(10) . ?
C1 C2 1.456(11) . ?
C2 C12 1.412(11) . ?
C2 C3 1.426(12) . ?
C3 C4 1.320(12) . ?
C4 C6 1.397(11) . ?
C6 C7 1.396(11) . ?
C7 C12 1.439(11) . ?
C7 C8 1.541(11) . ?
C8 C9 1.524(12) . ?
C8 C11 1.541(12) . ?
C8 C10 1.549(12) . ?
C13 C18 1.384(11) . ?
C13 C14 1.395(11) . ?
C14 C15 1.385(11) . ?
C15 C16 1.370(12) . ?
C16 C17 1.405(12) . ?
C17 C18 1.397(11) . ?
C19 C20 1.422(10) . ?
C20 C21 1.419(11) . ?
C20 C30 1.444(11) . ?
C21 C22 1.441(11) . ?
C22 C27 1.376(11) . ?
C22 C23 1.541(12) . ?
C23 C25 1.507(12) . ?
C23 C24 1.537(12) . ?
C23 C26 1.538(12) . ?
C27 C28 1.387(11) . ?
C28 C30 1.352(11) . ?
C31 C32 1.391(12) . ?
C31 C36 1.419(12) . ?
C32 C33 1.371(12) . ?
C33 C34 1.377(12) . ?
C34 C35 1.395(12) . ?
C35 C36 1.374(12) . ?
C37 C38 1.402(12) . ?
C37 C42 1.426(12) . ?
C38 C39 1.391(12) . ?
C39 C40 1.375(13) . ?
C40 C41 1.393(13) . ?
C41 C42 1.378(12) . ?
C43 C48 1.367(13) . ?
C43 C44 1.399(12) . ?
C44 C45 1.375(13) . ?
C45 C46 1.351(14) . ?
C46 C47 1.395(14) . ?
C47 C48 1.437(13) . ?
C49 C54 1.373(13) . ?
C49 C50 1.414(12) . ?
C50 C51 1.387(12) . ?
C51 C52 1.347(13) . ?
C52 C53 1.396(13) . ?
C53 C54 1.419(13) . ?
C55 C60 1.378(11) . ?
C55 C56 1.394(12) . ?
C56 C57 1.373(13) . ?
C57 C58 1.322(12) . ?
C58 C59 1.405(12) . ?
C59 C60 1.371(12) . ?
C61 C66 1.385(13) . ?
C61 C62 1.399(12) . ?
C62 C63 1.420(13) . ?
C63 C64 1.357(14) . ?
C64 C65 1.368(14) . ?
C65 C66 1.409(13) . ?

loop_
_geom_torsion_atom_site_label_1
_geom_torsion_atom_site_label_2
_geom_torsion_atom_site_label_3
_geom_torsion_atom_site_label_4
_geom_torsion
_geom_torsion_site_symmetry_1
_geom_torsion_site_symmetry_2
_geom_torsion_site_symmetry_3
_geom_torsion_site_symmetry_4
_geom_torsion_publ_flag
O2 Cr1 O1 C12 176.4(7) . . . . ?
N5 Cr1 O1 C12 11(3) . . . . ?
N1A Cr1 O1 C12 -92.2(9) . . . . ?
N4 Cr1 O1 C12 -3.4(7) . . . . ?
N1B Cr1 O1 C12 86.2(11) . . . . ?
Cl1A Cr1 O1 C12 -92.5(7) . . . . ?
Cl1B Cr1 O1 C12 82.9(7) . . . . ?
O1 Cr1 O2 C21 177.2(6) . . . . ?
N5 Cr1 O2 C21 -4.1(7) . . . . ?
N1A Cr1 O2 C21 80.3(9) . . . . ?
N4 Cr1 O2 C21 -5(3) . . . . ?
N1B Cr1 O2 C21 -88.9(10) . . . . ?
Cl1A Cr1 O2 C21 90.4(7) . . . . ?
Cl1B Cr1 O2 C21 -94.8(7) . . . . ?
O1 Cr1 N1A N2A -113(2) . . . . ?
O2 Cr1 N1A N2A -19(2) . . . . ?
N5 Cr1 N1A N2A 72(2) . . . . ?
N4 Cr1 N1A N2A 156(2) . . . . ?
N1B Cr1 N1A N2A 75(6) . . . . ?
Cl1A Cr1 N1A N2A -111(6) . . . . ?
Cl1B Cr1 N1A N2A 114(5) . . . . ?
O1 Cr1 N1B N2B -36(3) . . . . ?
O2 Cr1 N1B N2B -130(3) . . . . ?
N5 Cr1 N1B N2B 139(3) . . . . ?
N1A Cr1 N1B N2B 135(4) . . . . ?
N4 Cr1 N1B N2B 55(3) . . . . ?
Cl1A Cr1 N1B N2B 82(30) . . . . ?
Cl1B Cr1 N1B N2B -9(7) . . . . ?
Cr1 N1A N2A N3A -45(18) . . . . ?
Cr1 N1B N2B N3B -99(22) . . . . ?
O1 Cr1 N4 C1 1.4(7) . . . . ?
O2 Cr1 N4 C1 -177(3) . . . . ?
N5 Cr1 N4 C1 -177.3(7) . . . . ?
N1A Cr1 N4 C1 98.2(9) . . . . ?
N1B Cr1 N4 C1 -92.5(10) . . . . ?
Cl1A Cr1 N4 C1 88.2(7) . . . . ?
Cl1B Cr1 N4 C1 -86.2(7) . . . . ?
O1 Cr1 N4 C18 178.1(5) . . . . ?
O2 Cr1 N4 C18 0(3) . . . . ?
N5 Cr1 N4 C18 -0.6(5) . . . . ?
N1A Cr1 N4 C18 -85.1(8) . . . . ?
N1B Cr1 N4 C18 84.2(9) . . . . ?
Cl1A Cr1 N4 C18 -95.1(5) . . . . ?
Cl1B Cr1 N4 C18 90.5(5) . . . . ?
O1 Cr1 N5 C19 163(3) . . . . ?
O2 Cr1 N5 C19 -2.5(6) . . . . ?
N1A Cr1 N5 C19 -93.2(9) . . . . ?
N4 Cr1 N5 C19 177.5(6) . . . . ?
N1B Cr1 N5 C19 87.4(11) . . . . ?
Cl1A Cr1 N5 C19 -93.8(6) . . . . ?
Cl1B Cr1 N5 C19 91.2(6) . . . . ?
O1 Cr1 N5 C13 -13(3) . . . . ?
O2 Cr1 N5 C13 -179.0(5) . . . . ?
N1A Cr1 N5 C13 90.3(8) . . . . ?
N4 Cr1 N5 C13 1.0(5) . . . . ?
N1B Cr1 N5 C13 -89.1(10) . . . . ?
Cl1A Cr1 N5 C13 89.7(5) . . . . ?
Cl1B Cr1 N5 C13 -85.3(5) . . . . ?
C61 P1 N6 P2 86.5(9) . . . . ?
C55 P1 N6 P2 -153.6(8) . . . . ?
C49 P1 N6 P2 -35.3(10) . . . . ?
C31 P2 N6 P1 -145.2(8) . . . . ?
C37 P2 N6 P1 -25.5(10) . . . . ?
C43 P2 N6 P1 97.6(9) . . . . ?
C18 N4 C1 C2 -176.8(7) . . . . ?
Cr1 N4 C1 C2 -0.5(11) . . . . ?
N4 C1 C2 C12 0.5(13) . . . . ?
N4 C1 C2 C3 178.3(8) . . . . ?
C12 C2 C3 C4 -1.0(13) . . . . ?
C1 C2 C3 C4 -178.8(8) . . . . ?
C2 C3 C4 C6 1.0(13) . . . . ?
C2 C3 C4 O3 179.1(8) . . . . ?
C5 O3 C4 C3 0.6(13) . . . . ?
C5 O3 C4 C6 178.9(8) . . . . ?
C3 C4 C6 C7 -1.3(14) . . . . ?
O3 C4 C6 C7 -179.7(8) . . . . ?
C4 C6 C7 C12 1.6(12) . . . . ?
C4 C6 C7 C8 -177.2(8) . . . . ?
C6 C7 C8 C9 -0.8(11) . . . . ?
C12 C7 C8 C9 -179.6(8) . . . . ?
C6 C7 C8 C11 120.9(9) . . . . ?
C12 C7 C8 C11 -57.9(10) . . . . ?
C6 C7 C8 C10 -119.8(9) . . . . ?
C12 C7 C8 C10 61.4(10) . . . . ?
Cr1 O1 C12 C2 4.3(12) . . . . ?
Cr1 O1 C12 C7 -177.0(5) . . . . ?
C3 C2 C12 O1 180.0(8) . . . . ?
C1 C2 C12 O1 -2.4(13) . . . . ?
C3 C2 C12 C7 1.3(12) . . . . ?
C1 C2 C12 C7 179.0(7) . . . . ?
C6 C7 C12 O1 179.7(7) . . . . ?
C8 C7 C12 O1 -1.5(12) . . . . ?
C6 C7 C12 C2 -1.6(12) . . . . ?
C8 C7 C12 C2 177.2(7) . . . . ?
C19 N5 C13 C18 -177.8(7) . . . . ?
Cr1 N5 C13 C18 -1.2(8) . . . . ?
C19 N5 C13 C14 1.4(11) . . . . ?
Cr1 N5 C13 C14 178.1(6) . . . . ?
C18 C13 C14 C15 -1.6(11) . . . . ?
N5 C13 C14 C15 179.2(7) . . . . ?
C13 C14 C15 C16 -0.6(12) . . . . ?
C14 C15 C16 C17 1.8(12) . . . . ?
C15 C16 C17 C18 -0.8(12) . . . . ?
C14 C13 C18 C17 2.5(11) . . . . ?
N5 C13 C18 C17 -178.2(7) . . . . ?
C14 C13 C18 N4 -178.6(7) . . . . ?
N5 C13 C18 N4 0.7(10) . . . . ?
C16 C17 C18 C13 -1.3(11) . . . . ?
C16 C17 C18 N4 179.8(7) . . . . ?
C1 N4 C18 C13 176.8(7) . . . . ?
Cr1 N4 C18 C13 0.1(8) . . . . ?
C1 N4 C18 C17 -4.3(12) . . . . ?
Cr1 N4 C18 C17 179.0(6) . . . . ?
C13 N5 C19 C20 -178.8(7) . . . . ?
Cr1 N5 C19 C20 5.1(11) . . . . ?
N5 C19 C20 C21 -1.4(12) . . . . ?
N5 C19 C20 C30 176.4(7) . . . . ?
Cr1 O2 C21 C20 8.1(11) . . . . ?
Cr1 O2 C21 C22 -170.6(5) . . . . ?
C19 C20 C21 O2 -5.3(12) . . . . ?
C30 C20 C21 O2 176.8(7) . . . . ?
C19 C20 C21 C22 173.3(7) . . . . ?
C30 C20 C21 C22 -4.5(11) . . . . ?
O2 C21 C22 C27 -176.5(7) . . . . ?
C20 C21 C22 C27 4.8(11) . . . . ?
O2 C21 C22 C23 5.3(11) . . . . ?
C20 C21 C22 C23 -173.4(7) . . . . ?
C27 C22 C23 C25 117.2(9) . . . . ?
C21 C22 C23 C25 -64.7(9) . . . . ?
C27 C22 C23 C24 -119.9(8) . . . . ?
C21 C22 C23 C24 58.2(9) . . . . ?
C27 C22 C23 C26 -0.7(11) . . . . ?
C21 C22 C23 C26 177.3(7) . . . . ?
C21 C22 C27 C28 -2.5(12) . . . . ?
C23 C22 C27 C28 175.6(8) . . . . ?
C29 O4 C28 C30 -10.0(12) . . . . ?
C29 O4 C28 C27 171.9(7) . . . . ?
C22 C27 C28 C30 -0.1(13) . . . . ?
C22 C27 C28 O4 178.1(7) . . . . ?
O4 C28 C30 C20 -177.5(7) . . . . ?
C27 C28 C30 C20 0.5(12) . . . . ?
C21 C20 C30 C28 1.8(11) . . . . ?
C19 C20 C30 C28 -176.2(7) . . . . ?
N6 P2 C31 C32 -21.2(8) . . . . ?
C37 P2 C31 C32 -145.2(7) . . . . ?
C43 P2 C31 C32 98.6(8) . . . . ?
N6 P2 C31 C36 164.3(7) . . . . ?
C37 P2 C31 C36 40.3(8) . . . . ?
C43 P2 C31 C36 -76.0(8) . . . . ?
C36 C31 C32 C33 0.1(13) . . . . ?
P2 C31 C32 C33 -174.6(7) . . . . ?
C31 C32 C33 C34 1.8(14) . . . . ?
C32 C33 C34 C35 -2.1(14) . . . . ?
C33 C34 C35 C36 0.4(14) . . . . ?
C34 C35 C36 C31 1.5(13) . . . . ?
C32 C31 C36 C35 -1.8(13) . . . . ?
P2 C31 C36 C35 172.9(7) . . . . ?
N6 P2 C37 C38 -63.1(8) . . . . ?
C31 P2 C37 C38 56.6(8) . . . . ?
C43 P2 C37 C38 172.1(7) . . . . ?
N6 P2 C37 C42 110.2(8) . . . . ?
C31 P2 C37 C42 -130.1(8) . . . . ?
C43 P2 C37 C42 -14.6(9) . . . . ?
C42 C37 C38 C39 1.8(13) . . . . ?
P2 C37 C38 C39 175.2(7) . . . . ?
C37 C38 C39 C40 0.1(14) . . . . ?
C38 C39 C40 C41 -1.2(14) . . . . ?
C39 C40 C41 C42 0.3(15) . . . . ?
C40 C41 C42 C37 1.5(14) . . . . ?
C38 C37 C42 C41 -2.5(13) . . . . ?
P2 C37 C42 C41 -175.7(7) . . . . ?
N6 P2 C43 C48 -11.8(8) . . . . ?
C31 P2 C43 C48 -129.2(7) . . . . ?
C37 P2 C43 C48 114.9(7) . . . . ?
N6 P2 C43 C44 165.8(7) . . . . ?
C31 P2 C43 C44 48.4(8) . . . . ?
C37 P2 C43 C44 -67.5(8) . . . . ?
C48 C43 C44 C45 -0.8(13) . . . . ?
P2 C43 C44 C45 -178.5(7) . . . . ?
C43 C44 C45 C46 1.2(13) . . . . ?
C44 C45 C46 C47 -1.5(14) . . . . ?
C45 C46 C47 C48 1.4(13) . . . . ?
C44 C43 C48 C47 0.7(13) . . . . ?
P2 C43 C48 C47 178.4(7) . . . . ?
C46 C47 C48 C43 -1.0(13) . . . . ?
N6 P1 C49 C54 -97.2(8) . . . . ?
C61 P1 C49 C54 139.4(7) . . . . ?
C55 P1 C49 C54 21.4(8) . . . . ?
N6 P1 C49 C50 79.8(8) . . . . ?
C61 P1 C49 C50 -43.7(8) . . . . ?
C55 P1 C49 C50 -161.7(7) . . . . ?
C54 C49 C50 C51 0.7(12) . . . . ?
P1 C49 C50 C51 -176.3(6) . . . . ?
C49 C50 C51 C52 -0.9(13) . . . . ?
C50 C51 C52 C53 2.0(14) . . . . ?
C51 C52 C53 C54 -2.6(14) . . . . ?
C50 C49 C54 C53 -1.4(13) . . . . ?
P1 C49 C54 C53 175.5(6) . . . . ?
C52 C53 C54 C49 2.4(13) . . . . ?
N6 P1 C55 C60 -163.8(7) . . . . ?
C61 P1 C55 C60 -43.2(9) . . . . ?
C49 P1 C55 C60 73.7(8) . . . . ?
N6 P1 C55 C56 22.3(9) . . . . ?
C61 P1 C55 C56 143.0(8) . . . . ?
C49 P1 C55 C56 -100.2(8) . . . . ?
C60 C55 C56 C57 1.1(14) . . . . ?
P1 C55 C56 C57 175.1(8) . . . . ?
C55 C56 C57 C58 0.4(15) . . . . ?
C56 C57 C58 C59 -1.1(15) . . . . ?
C57 C58 C59 C60 0.2(14) . . . . ?
C58 C59 C60 C55 1.3(14) . . . . ?
C56 C55 C60 C59 -1.9(14) . . . . ?
P1 C55 C60 C59 -175.8(7) . . . . ?
N6 P1 C61 C66 24.4(8) . . . . ?
C55 P1 C61 C66 -94.2(7) . . . . ?
C49 P1 C61 C66 149.6(7) . . . . ?
N6 P1 C61 C62 -157.5(7) . . . . ?
C55 P1 C61 C62 83.9(8) . . . . ?
C49 P1 C61 C62 -32.3(8) . . . . ?
C66 C61 C62 C63 -0.8(13) . . . . ?
P1 C61 C62 C63 -178.9(6) . . . . ?
C61 C62 C63 C64 0.0(13) . . . . ?
C62 C63 C64 C65 0.7(14) . . . . ?
C63 C64 C65 C66 -0.6(14) . . . . ?
C62 C61 C66 C65 0.8(12) . . . . ?
P1 C61 C66 C65 179.0(6) . . . . ?
C64 C65 C66 C61 -0.1(13) . . . . ?
